data_1540792
loop_
_publ_author_name
'Yokoyama, Y.'
'Asano, H.'

_publ_section_title
;
 Crystal structure analysis of Ln1+xBa2-xCu3 O7-y (Ln= Nd, Eu, Sm, La) by
 rietveld analysis of powder x-ray diffraction data
;
_journal_name_full 'X-sen Bunseki no Shinpo'
_journal_page_first 59
_journal_page_last 68
_journal_volume 21
_journal_year 1989
_chemical_formula_sum 'Ba1.9 Cu3 Eu1.1 O7'
_chemical_name_systematic 'Eu1.1 Ba1.9 Cu3 O7'
_space_group_IT_number 47
_symmetry_space_group_name_Hall '-P 2 2'
_symmetry_space_group_name_H-M 'P m m m'
_cell_angle_alpha 90
_cell_angle_beta 90
_cell_angle_gamma 90
_cell_formula_units_Z 1
_cell_length_a 3.8998
_cell_length_b 3.8442
_cell_length_c 11.6847
_cell_volume 175.172
_citation_journal_id_ASTM XBNSDA
_cod_data_source_file Yokoyama_XBNSDA_1989_1444.cif
_cod_data_source_block Ba1.9Cu3Eu1.1O7
_cod_original_cell_volume 175.1725
_cod_database_code 1540792

loop_
_symmetry_equiv_pos_as_xyz
x,y,z
-x,-y,z
x,-y,-z
-x,y,-z
-x,-y,-z
x,y,-z
-x,y,z
x,-y,z

loop_
_atom_site_label
_atom_site_type_symbol
_atom_site_fract_x
_atom_site_fract_y
_atom_site_fract_z
_atom_site_occupancy
_atom_site_U_iso_or_equiv
Eu1 Eu+3 0.5 0.5 0.5 1 0.0
O2 O-2 0 0.5 0 0.12 0.0
Cu1 Cu+2 0 0 0 1 0.0
O5 O-2 0.5 0 0.375 1 0.0
Eu2 Eu+3 0.5 0.5 0.1824 0.05 0.0
Ba1 Ba+2 0.5 0.5 0.1824 0.95 0.0
Cu2 Cu+2 0 0 0.352 1 0.0
O3 O-2 0 0 0.158 1 0.0
O4 O-2 0 0.5 0.38 1 0.0
O1 O-2 0.5 0 0 0.88 0.0
